data_7026209
loop_
_publ_author_name
'Jeletic, Matthew S.'
'Ghiviriga, Ion'
'Abboud, Khalil A.'
'Veige, Adam S.'

_publ_section_title
;
 A new chiral di-N-heterocyclic carbene (NHC) cyclophane ligand and its
 application in palladium enantioselective catalysis.
;
_journal_issue 28
_journal_name_full 'Dalton transactions (Cambridge, England : 2003)'
_journal_page_first 6392
_journal_page_last 6394
_journal_paper_doi 10.1039/c0dt00268b
_journal_volume 39
_journal_year 2010
_chemical_formula_sum 'C42 H34 F6 N4 O6 S2'
_chemical_formula_weight 868.85
_chemical_name_systematic
;
?
;
_space_group_IT_number 15
_symmetry_cell_setting monoclinic
_symmetry_space_group_name_Hall '-C 2yc'
_symmetry_space_group_name_H-M 'C 1 2/c 1'
_atom_sites_solution_hydrogens geom
_atom_sites_solution_primary direct
_atom_sites_solution_secondary difmap
_audit_creation_method SHELXL-97
_audit_update_record
;
2010-03-26 # Formatted by publCIF
;
_cell_angle_alpha 90.00
_cell_angle_beta 115.714(2)
_cell_angle_gamma 90.00
_cell_formula_units_Z 8
_cell_length_a 31.103(2)
_cell_length_b 11.8780(9)
_cell_length_c 28.914(2)
_cell_measurement_reflns_used 353
_cell_measurement_temperature 100(2)
_cell_measurement_theta_max 28.0
_cell_measurement_theta_min 2.0
_cell_volume 9624.2(12)
_computing_cell_refinement 'Bruker APEX2'
_computing_data_collection 'Bruker APEX2 (Bruker, 2008)'
_computing_data_reduction 'Bruker SAINT (Bruker, 2008)'
_computing_molecular_graphics 'Bruker SHELXTL'
_computing_publication_material 'Bruker SHELXTL'
_computing_structure_refinement 'Bruker SHELXTL'
_computing_structure_solution 'Bruker SHELXTL (Bruker, 2008)'
_diffrn_ambient_temperature 100(2)
_diffrn_measured_fraction_theta_full 1.000
_diffrn_measured_fraction_theta_max 1.000
_diffrn_measurement_device_type 'Bruker APEX-II CCD'
_diffrn_measurement_method '\w scans'
_diffrn_radiation_monochromator graphite
_diffrn_radiation_source 'fine-focus sealed tube'
_diffrn_radiation_type MoK\a
_diffrn_radiation_wavelength 0.71073
_diffrn_reflns_av_R_equivalents 0.0453
_diffrn_reflns_av_sigmaI/netI 0.0405
_diffrn_reflns_limit_h_max 36
_diffrn_reflns_limit_h_min -35
_diffrn_reflns_limit_k_max 14
_diffrn_reflns_limit_k_min -13
_diffrn_reflns_limit_l_max 34
_diffrn_reflns_limit_l_min -34
_diffrn_reflns_number 43338
_diffrn_reflns_theta_full 25.00
_diffrn_reflns_theta_max 25.00
_diffrn_reflns_theta_min 1.45
_exptl_absorpt_coefficient_mu 0.179
_exptl_absorpt_correction_T_max 0.9832
_exptl_absorpt_correction_T_min 0.9616
_exptl_absorpt_correction_type numerical
_exptl_crystal_colour colourless
_exptl_crystal_density_diffrn 1.199
_exptl_crystal_density_method 'not measured'
_exptl_crystal_description needles
_exptl_crystal_F_000 3584
_exptl_crystal_size_max 0.22
_exptl_crystal_size_mid 0.15
_exptl_crystal_size_min 0.10
_platon_squeeze_details
;
;
_refine_diff_density_max 0.863
_refine_diff_density_min -0.583
_refine_diff_density_rms 0.056
_refine_ls_extinction_method none
_refine_ls_goodness_of_fit_ref 1.106
_refine_ls_hydrogen_treatment mixed
_refine_ls_matrix_type full
_refine_ls_number_parameters 529
_refine_ls_number_reflns 8481
_refine_ls_number_restraints 0
_refine_ls_restrained_S_all 1.106
_refine_ls_R_factor_all 0.0806
_refine_ls_R_factor_gt 0.0584
_refine_ls_shift/su_max 0.001
_refine_ls_shift/su_mean 0.000
_refine_ls_structure_factor_coef Fsqd
_refine_ls_weighting_details 'calc w=1/[\s^2^(Fo^2^)+(0.0935P)^2^+3.5193P] where P=(Fo^2^+2Fc^2^)/3'
_refine_ls_weighting_scheme calc
_refine_ls_wR_factor_gt 0.1628
_refine_ls_wR_factor_ref 0.1724
_reflns_number_gt 5802
_reflns_number_total 8481
_reflns_threshold_expression I>2\s(I)
_cod_data_source_file c0dt00268b.txt
_cod_data_source_block mj29
_cod_depositor_comments
;
The following automatic conversions were performed:

'_symmetry_cell_setting' value 'Monoclinic' changed to 'monoclinic'
according to /home/saulius/struct/CIF-dictionaries/cif_core.dic
dictionary named 'cif_core.dic' version 2.4.2 from 2011-04-26.

Automatic conversion script
Id: cif_fix_values 1891 2012-01-12 08:04:46Z andrius 
;
_cod_original_cell_volume 9624.4(12)
_cod_original_sg_symbol_H-M C2/c
_cod_database_code 7026209

loop_
_symmetry_equiv_pos_as_xyz
'x, y, z'
'-x, y, -z+1/2'
'x+1/2, y+1/2, z'
'-x+1/2, y+1/2, -z+1/2'
'-x, -y, -z'
'x, -y, z-1/2'
'-x+1/2, -y+1/2, -z'
'x+1/2, -y+1/2, z-1/2'

loop_
_atom_site_label
_atom_site_type_symbol
_atom_site_fract_x
_atom_site_fract_y
_atom_site_fract_z
_atom_site_U_iso_or_equiv
_atom_site_adp_type
_atom_site_occupancy
_atom_site_symmetry_multiplicity
_atom_site_calc_flag
_atom_site_refinement_flags
_atom_site_disorder_assembly
_atom_site_disorder_group
F1 F 0.12297(7) 0.05846(16) 0.36478(7) 0.0553(5) Uani 1 1 d . . .
S1 S 0.07156(3) 0.09160(8) 0.41499(3) 0.0424(2) Uani 1 1 d . . .
O1 O 0.02926(8) 0.0837(2) 0.36690(8) 0.0562(7) Uani 1 1 d . . .
F2 F 0.15712(7) 0.01041(19) 0.44469(8) 0.0637(6) Uani 1 1 d . . .
O2 O 0.06978(8) 0.0310(2) 0.45727(8) 0.0559(7) Uani 1 1 d . . .
F3 F 0.10102(10) -0.09280(17) 0.38885(10) 0.0773(7) Uani 1 1 d . . .
O3 O 0.09180(8) 0.20117(19) 0.42721(8) 0.0468(6) Uani 1 1 d . . .
C41 C 0.11534(13) 0.0134(3) 0.40282(13) 0.0483(9) Uani 1 1 d . . .
S2 S 0.20537(3) 0.74063(6) 0.29733(3) 0.0386(2) Uani 1 1 d . . .
O4 O 0.21927(8) 0.84825(17) 0.28573(8) 0.0466(6) Uani 1 1 d . A .
O5 O 0.23614(17) 0.6838(4) 0.3386(2) 0.0391(13) Uiso 0.570(6) 1 d P A 1
O6 O 0.17591(19) 0.6718(3) 0.24981(16) 0.0435(12) Uiso 0.570(6) 1 d P A 1
C42 C 0.1570(3) 0.7889(8) 0.3138(4) 0.058(2) Uiso 0.570(6) 1 d P A 1
F4 F 0.13687(15) 0.7016(4) 0.32511(18) 0.0664(13) Uiso 0.570(6) 1 d P A 1
F5 F 0.12297(15) 0.8436(4) 0.27849(17) 0.0689(15) Uiso 0.570(6) 1 d P A 1
F6 F 0.17763(19) 0.8509(4) 0.35651(18) 0.0666(14) Uiso 0.570(6) 1 d P A 1
O5' O 0.2403(2) 0.7024(6) 0.3537(3) 0.0443(19) Uiso 0.430(6) 1 d P A 2
O6' O 0.2011(2) 0.6559(4) 0.2628(2) 0.0364(15) Uiso 0.430(6) 1 d P A 2
C42' C 0.1523(3) 0.7540(8) 0.3018(4) 0.041(2) Uiso 0.430(6) 1 d P A 2
F4' F 0.13592(18) 0.6532(5) 0.3125(2) 0.0546(15) Uiso 0.430(6) 1 d P A 2
F5' F 0.1176(2) 0.7846(6) 0.2550(2) 0.079(2) Uiso 0.430(6) 1 d P A 2
F6' F 0.1538(3) 0.8284(6) 0.3380(3) 0.084(2) Uiso 0.430(6) 1 d P A 2
N1 N 0.21868(8) 0.85895(17) 0.17845(8) 0.0245(5) Uani 1 1 d . B .
N2 N 0.21250(8) 0.67688(18) 0.16839(8) 0.0261(5) Uani 1 1 d . . .
N3 N 0.17853(8) 0.75671(18) 0.04102(8) 0.0271(5) Uani 1 1 d . . .
N4 N 0.18136(8) 0.93491(18) 0.06100(8) 0.0252(5) Uani 1 1 d . . .
C1 C 0.18877(11) 0.7721(2) 0.16440(10) 0.0259(6) Uani 1 1 d . B .
H1 H 0.1553(11) 0.775(2) 0.1512(10) 0.024(7) Uiso 1 1 d . . .
C2 C 0.26488(10) 0.8182(2) 0.19402(9) 0.0254(6) Uani 1 1 d . . .
C3 C 0.30876(10) 0.8731(2) 0.21303(10) 0.0314(7) Uani 1 1 d . B .
H3A H 0.3116 0.9522 0.2183 0.038 Uiso 1 1 calc R . .
C4 C 0.34781(11) 0.8053(3) 0.22361(11) 0.0375(7) Uani 1 1 d . . .
H4A H 0.3785 0.8389 0.2360 0.045 Uiso 1 1 calc R B .
C5 C 0.34366(12) 0.6878(3) 0.21659(11) 0.0391(8) Uani 1 1 d . B .
H5A H 0.3717 0.6444 0.2248 0.047 Uiso 1 1 calc R . .
C6 C 0.30037(11) 0.6341(3) 0.19830(10) 0.0330(7) Uani 1 1 d . . .
H6A H 0.2976 0.5548 0.1935 0.040 Uiso 1 1 calc R B .
C7 C 0.26083(10) 0.7025(2) 0.18712(9) 0.0264(6) Uani 1 1 d . B .
C8 C 0.1876(3) 0.5653(6) 0.1574(3) 0.021(2) Uiso 0.553(7) 1 d P B 1
H8A H 0.1565 0.5723 0.1588 0.026 Uiso 0.553(7) 1 calc PR B 1
H8B H 0.2072 0.5095 0.1834 0.026 Uiso 0.553(7) 1 calc PR B 1
C9 C 0.1798(3) 0.5257(6) 0.1029(3) 0.024(2) Uiso 0.553(7) 1 d P B 1
H9A H 0.2100 0.5374 0.0992 0.029 Uiso 0.553(7) 1 calc PR B 1
C10 C 0.1671(3) 0.3965(5) 0.0968(2) 0.0245(17) Uiso 0.553(7) 1 d P B 1
H10A H 0.1934 0.3493 0.1221 0.029 Uiso 0.553(7) 1 calc PR B 1
C11 C 0.1217(3) 0.3848(5) 0.1024(2) 0.0250(17) Uiso 0.553(7) 1 d P B 1
C12 C 0.1156(3) 0.3213(5) 0.1398(2) 0.0304(18) Uiso 0.553(7) 1 d P B 1
H12A H 0.1409 0.2776 0.1640 0.036 Uiso 0.553(7) 1 calc PR B 1
C13 C 0.0716(3) 0.3241(6) 0.1405(3) 0.038(2) Uiso 0.553(7) 1 d P B 1
H13A H 0.0663 0.2796 0.1648 0.045 Uiso 0.553(7) 1 calc PR B 1
C14 C 0.0351(3) 0.3907(6) 0.1064(3) 0.0454(19) Uiso 0.553(7) 1 d P B 1
H14A H 0.0054 0.3940 0.1084 0.055 Uiso 0.553(7) 1 calc PR B 1
C15 C 0.0418(2) 0.4513(5) 0.0703(2) 0.0318(14) Uiso 0.553(7) 1 d P B 1
H15A H 0.0164 0.4961 0.0469 0.038 Uiso 0.553(7) 1 calc PR B 1
C16 C 0.0844(2) 0.4489(5) 0.0671(2) 0.0270(15) Uiso 0.553(7) 1 d P B 1
C17 C 0.1573(3) 0.3695(5) 0.0409(2) 0.0250(14) Uiso 0.553(7) 1 d P B 1
C18 C 0.1838(2) 0.2985(5) 0.0250(2) 0.0306(14) Uiso 0.553(7) 1 d P B 1
H18A H 0.2112 0.2616 0.0498 0.037 Uiso 0.553(7) 1 calc PR B 1
C19 C 0.1706(3) 0.2808(5) -0.0275(3) 0.0347(15) Uiso 0.553(7) 1 d P B 1
H19A H 0.1883 0.2321 -0.0389 0.042 Uiso 0.553(7) 1 calc PR B 1
C20 C 0.1302(2) 0.3381(5) -0.0621(2) 0.0386(16) Uiso 0.553(7) 1 d P B 1
H20A H 0.1204 0.3268 -0.0978 0.046 Uiso 0.553(7) 1 calc PR B 1
C21 C 0.1035(2) 0.4111(5) -0.0471(2) 0.0341(15) Uiso 0.553(7) 1 d P B 1
H21A H 0.0763 0.4488 -0.0719 0.041 Uiso 0.553(7) 1 calc PR B 1
C22 C 0.1177(2) 0.4275(5) 0.0054(2) 0.0253(13) Uiso 0.553(7) 1 d P B 1
C23 C 0.0971(2) 0.5105(5) 0.02965(19) 0.0246(14) Uiso 0.553(7) 1 d P B 1
H23A H 0.0691 0.5514 0.0034 0.030 Uiso 0.553(7) 1 calc PR B 1
C24 C 0.1390(3) 0.5910(6) 0.0597(3) 0.022(2) Uiso 0.553(7) 1 d P B 1
H24A H 0.1272 0.6498 0.0762 0.027 Uiso 0.553(7) 1 calc PR B 1
C25 C 0.1526(3) 0.6492(6) 0.0209(3) 0.024(2) Uiso 0.553(7) 1 d P B 1
H25A H 0.1731 0.5981 0.0120 0.029 Uiso 0.553(7) 1 calc PR B 1
H25B H 0.1234 0.6646 -0.0108 0.029 Uiso 0.553(7) 1 calc PR B 1
C8' C 0.1961(3) 0.5619(8) 0.1554(3) 0.023(3) Uiso 0.447(7) 1 d P B 2
H8'A H 0.1653 0.5541 0.1574 0.027 Uiso 0.447(7) 1 calc PR B 2
H8'B H 0.2193 0.5115 0.1816 0.027 Uiso 0.447(7) 1 calc PR B 2
C9' C 0.1895(4) 0.5219(8) 0.1036(4) 0.025(3) Uiso 0.447(7) 1 d P B 2
H9'A H 0.2193 0.5391 0.0998 0.029 Uiso 0.447(7) 1 calc PR B 2
C10' C 0.1823(3) 0.3910(6) 0.1006(3) 0.023(2) Uiso 0.447(7) 1 d P B 2
H10B H 0.2098 0.3517 0.1284 0.027 Uiso 0.447(7) 1 calc PR B 2
C11' C 0.1364(3) 0.3696(6) 0.1048(3) 0.0225(19) Uiso 0.447(7) 1 d P B 2
C12' C 0.1309(3) 0.3135(7) 0.1435(3) 0.029(2) Uiso 0.447(7) 1 d P B 2
H12B H 0.1579 0.2796 0.1703 0.035 Uiso 0.447(7) 1 calc PR B 2
C13' C 0.0866(4) 0.3059(7) 0.1437(3) 0.035(2) Uiso 0.447(7) 1 d P B 2
H13B H 0.0837 0.2665 0.1708 0.042 Uiso 0.447(7) 1 calc PR B 2
C14' C 0.0459(3) 0.3550(8) 0.1049(3) 0.043(2) Uiso 0.447(7) 1 d P B 2
H14B H 0.0156 0.3500 0.1052 0.052 Uiso 0.447(7) 1 calc PR B 2
C15' C 0.0522(3) 0.4135(8) 0.0643(3) 0.044(2) Uiso 0.447(7) 1 d P B 2
H15B H 0.0256 0.4466 0.0367 0.052 Uiso 0.447(7) 1 calc PR B 2
C16' C 0.0970(3) 0.4204(7) 0.0663(3) 0.030(2) Uiso 0.447(7) 1 d P B 2
C17' C 0.1764(3) 0.3559(6) 0.0480(3) 0.0248(18) Uiso 0.447(7) 1 d P B 2
C18' C 0.2074(3) 0.2889(6) 0.0379(3) 0.0300(17) Uiso 0.447(7) 1 d P B 2
H18B H 0.2351 0.2590 0.0652 0.036 Uiso 0.447(7) 1 calc PR B 2
C19' C 0.1978(3) 0.2655(6) -0.0127(3) 0.042(2) Uiso 0.447(7) 1 d P B 2
H19B H 0.2186 0.2195 -0.0208 0.051 Uiso 0.447(7) 1 calc PR B 2
C20' C 0.1557(3) 0.3127(6) -0.0523(3) 0.0369(19) Uiso 0.447(7) 1 d P B 2
H20B H 0.1484 0.2947 -0.0870 0.044 Uiso 0.447(7) 1 calc PR B 2
C21' C 0.1251(3) 0.3834(7) -0.0426(3) 0.0369(19) Uiso 0.447(7) 1 d P B 2
H21B H 0.0981 0.4169 -0.0696 0.044 Uiso 0.447(7) 1 calc PR B 2
C22' C 0.1362(3) 0.4024(6) 0.0085(3) 0.0259(17) Uiso 0.447(7) 1 d P B 2
C23' C 0.1093(3) 0.4818(7) 0.0267(3) 0.0277(18) Uiso 0.447(7) 1 d P B 2
H23B H 0.0804 0.5136 -0.0023 0.033 Uiso 0.447(7) 1 calc PR B 2
C24' C 0.1469(4) 0.5773(8) 0.0582(4) 0.030(3) Uiso 0.447(7) 1 d P B 2
H24B H 0.1311 0.6312 0.0725 0.035 Uiso 0.447(7) 1 calc PR B 2
C25' C 0.1628(4) 0.6427(8) 0.0219(3) 0.026(3) Uiso 0.447(7) 1 d P B 2
H25C H 0.1892 0.6017 0.0190 0.031 Uiso 0.447(7) 1 calc PR B 2
H25D H 0.1358 0.6469 -0.0127 0.031 Uiso 0.447(7) 1 calc PR B 2
C26 C 0.15338(11) 0.8456(2) 0.04376(10) 0.0287(6) Uani 1 1 d . B .
H26 H 0.1202(11) 0.844(2) 0.0350(11) 0.029(8) Uiso 1 1 d . . .
C27 C 0.22577(10) 0.7915(2) 0.05701(9) 0.0260(6) Uani 1 1 d . B .
C28 C 0.26650(11) 0.7333(2) 0.06225(10) 0.0322(7) Uani 1 1 d . . .
H28A H 0.2657 0.6554 0.0545 0.039 Uiso 1 1 calc R B .
C29 C 0.30794(11) 0.7954(3) 0.07930(10) 0.0344(7) Uani 1 1 d . B .
H29A H 0.3367 0.7589 0.0838 0.041 Uiso 1 1 calc R . .
C30 C 0.30912(11) 0.9100(3) 0.09020(11) 0.0354(7) Uani 1 1 d . . .
H30A H 0.3385 0.9494 0.1012 0.042 Uiso 1 1 calc R B .
C31 C 0.26913(10) 0.9680(2) 0.08551(10) 0.0307(7) Uani 1 1 d . B .
H31A H 0.2700 1.0459 0.0932 0.037 Uiso 1 1 calc R . .
C32 C 0.22721(10) 0.9053(2) 0.06874(9) 0.0246(6) Uani 1 1 d . B .
C33 C 0.16509(10) 1.0460(2) 0.07048(11) 0.0299(6) Uani 1 1 d . B .
H33A H 0.1464 1.0841 0.0373 0.036 Uiso 1 1 calc R . .
H33B H 0.1932 1.0935 0.0906 0.036 Uiso 1 1 calc R . .
C34 C 0.13484(10) 1.0343(2) 0.09920(10) 0.0288(6) Uani 1 1 d . . .
C35 C 0.08669(11) 1.0561(2) 0.07317(11) 0.0342(7) Uani 1 1 d . B .
H35A H 0.0735 1.0765 0.0379 0.041 Uiso 1 1 calc R . .
C36 C 0.05735(12) 1.0485(3) 0.09789(12) 0.0419(8) Uani 1 1 d . . .
H36A H 0.0243 1.0644 0.0797 0.050 Uiso 1 1 calc R B .
C37 C 0.07608(12) 1.0180(3) 0.14880(12) 0.0421(8) Uani 1 1 d . B .
H37A H 0.0560 1.0132 0.1658 0.051 Uiso 1 1 calc R . .
C38 C 0.12414(11) 0.9944(2) 0.17503(11) 0.0330(7) Uani 1 1 d . . .
H38A H 0.1368 0.9720 0.2100 0.040 Uiso 1 1 calc R B .
C39 C 0.15440(10) 1.0029(2) 0.15118(10) 0.0263(6) Uani 1 1 d . B .
C40 C 0.20644(10) 0.9786(2) 0.18176(10) 0.0296(6) Uani 1 1 d . . .
H40A H 0.2251 1.0270 0.1692 0.036 Uiso 1 1 calc R B .
H40B H 0.2158 0.9979 0.2182 0.036 Uiso 1 1 calc R . .

loop_
_atom_site_aniso_label
_atom_site_aniso_U_11
_atom_site_aniso_U_22
_atom_site_aniso_U_33
_atom_site_aniso_U_23
_atom_site_aniso_U_13
_atom_site_aniso_U_12
F1 0.0725(14) 0.0553(12) 0.0595(12) 0.0031(10) 0.0488(11) 0.0020(10)
S1 0.0384(5) 0.0625(6) 0.0288(4) -0.0047(4) 0.0169(4) -0.0136(4)
O1 0.0345(13) 0.0939(19) 0.0353(12) -0.0009(12) 0.0106(11) -0.0138(13)
F2 0.0474(12) 0.0864(16) 0.0528(13) 0.0170(11) 0.0177(10) 0.0093(11)
O2 0.0429(14) 0.0946(19) 0.0317(12) 0.0074(12) 0.0175(11) -0.0195(13)
F3 0.112(2) 0.0414(12) 0.0938(17) -0.0031(12) 0.0591(16) -0.0072(12)
O3 0.0460(14) 0.0539(14) 0.0444(13) -0.0122(11) 0.0231(11) -0.0068(11)
C41 0.056(2) 0.046(2) 0.0438(19) 0.0078(16) 0.0224(18) -0.0064(17)
S2 0.0628(6) 0.0249(4) 0.0397(4) 0.0005(3) 0.0332(4) -0.0002(4)
O4 0.0632(15) 0.0298(12) 0.0443(13) 0.0082(9) 0.0209(12) -0.0052(10)
N1 0.0286(13) 0.0208(11) 0.0222(11) -0.0010(9) 0.0092(10) 0.0001(10)
N2 0.0307(13) 0.0221(12) 0.0216(11) 0.0011(9) 0.0077(10) 0.0005(10)
N3 0.0353(14) 0.0237(12) 0.0248(12) 0.0012(9) 0.0155(11) -0.0009(10)
N4 0.0294(13) 0.0243(12) 0.0235(11) 0.0017(9) 0.0129(10) 0.0015(10)
C1 0.0294(17) 0.0260(15) 0.0198(13) 0.0022(11) 0.0082(12) -0.0014(12)
C2 0.0281(15) 0.0301(15) 0.0179(13) 0.0018(11) 0.0098(11) 0.0013(12)
C3 0.0331(17) 0.0346(16) 0.0251(14) 0.0023(12) 0.0115(13) -0.0032(13)
C4 0.0297(17) 0.0484(19) 0.0342(16) 0.0063(14) 0.0137(14) -0.0030(14)
C5 0.0384(19) 0.051(2) 0.0356(17) 0.0098(14) 0.0234(15) 0.0136(15)
C6 0.0404(18) 0.0340(16) 0.0273(15) 0.0039(12) 0.0171(14) 0.0085(14)
C7 0.0329(16) 0.0327(15) 0.0132(12) 0.0026(11) 0.0096(12) 0.0009(12)
C26 0.0310(17) 0.0318(16) 0.0239(14) 0.0066(12) 0.0125(13) 0.0016(13)
C27 0.0371(17) 0.0267(14) 0.0171(13) 0.0029(11) 0.0144(12) 0.0024(12)
C28 0.0479(19) 0.0288(15) 0.0249(14) 0.0013(12) 0.0203(14) 0.0076(14)
C29 0.0353(18) 0.0456(18) 0.0274(15) 0.0058(13) 0.0183(13) 0.0105(14)
C30 0.0337(17) 0.0448(18) 0.0321(16) 0.0025(13) 0.0184(14) -0.0011(14)
C31 0.0397(18) 0.0316(15) 0.0246(14) 0.0006(12) 0.0175(13) -0.0032(13)
C32 0.0323(16) 0.0263(14) 0.0193(13) 0.0019(11) 0.0151(12) 0.0014(12)
C33 0.0369(17) 0.0252(14) 0.0290(15) 0.0046(11) 0.0156(13) 0.0044(13)
C34 0.0375(17) 0.0210(13) 0.0290(15) 0.0003(11) 0.0155(13) 0.0042(12)
C35 0.0383(18) 0.0370(16) 0.0286(15) 0.0036(12) 0.0157(14) 0.0107(14)
C36 0.0347(18) 0.0460(19) 0.0459(19) 0.0010(15) 0.0181(15) 0.0117(15)
C37 0.043(2) 0.0493(19) 0.0423(18) -0.0022(15) 0.0267(16) 0.0043(15)
C38 0.0436(19) 0.0291(15) 0.0307(15) -0.0011(12) 0.0203(14) 0.0032(13)
C39 0.0328(16) 0.0181(13) 0.0295(14) -0.0015(11) 0.0148(13) 0.0022(11)
C40 0.0389(17) 0.0191(13) 0.0292(15) -0.0009(11) 0.0132(13) -0.0005(12)

loop_
_atom_type_symbol
_atom_type_description
_atom_type_scat_dispersion_real
_atom_type_scat_dispersion_imag
_atom_type_scat_source
C C 0.0033 0.0016 'International Tables Vol C Tables 4.2.6.8 and 6.1.1.4'
H H 0.0000 0.0000 'International Tables Vol C Tables 4.2.6.8 and 6.1.1.4'
N N 0.0061 0.0033 'International Tables Vol C Tables 4.2.6.8 and 6.1.1.4'
O O 0.0106 0.0060 'International Tables Vol C Tables 4.2.6.8 and 6.1.1.4'
F F 0.0171 0.0103 'International Tables Vol C Tables 4.2.6.8 and 6.1.1.4'
S S 0.1246 0.1234 'International Tables Vol C Tables 4.2.6.8 and 6.1.1.4'

loop_
_geom_angle_atom_site_label_1
_geom_angle_atom_site_label_2
_geom_angle_atom_site_label_3
_geom_angle
O3 S1 O2 115.01(14)
O3 S1 O1 114.77(15)
O2 S1 O1 115.48(14)
O3 S1 C41 103.26(15)
O2 S1 C41 102.59(16)
O1 S1 C41 103.17(16)
F1 C41 F2 107.8(3)
F1 C41 F3 106.5(3)
F2 C41 F3 108.3(3)
F1 C41 S1 111.9(2)
F2 C41 S1 110.8(2)
F3 C41 S1 111.3(2)
O5 S2 O6' 94.8(3)
O5 S2 O4 119.0(2)
O6' S2 O4 115.1(2)
O5 S2 O6 116.8(3)
O6' S2 O6 28.8(2)
O4 S2 O6 113.13(18)
O5 S2 O5' 15.2(3)
O6' S2 O5' 110.0(3)
O4 S2 O5' 110.8(3)
O6 S2 O5' 130.7(3)
O5 S2 C42' 108.5(4)
O6' S2 C42' 109.1(4)
O4 S2 C42' 109.4(3)
O6 S2 C42' 84.0(4)
O5' S2 C42' 101.6(4)
O5 S2 C42 105.8(3)
O6' S2 C42 125.2(4)
O4 S2 C42 98.3(3)
O6 S2 C42 99.2(4)
O5' S2 C42 95.5(4)
C42' S2 C42 16.2(4)
F5 C42 F4 106.1(7)
F5 C42 F6 110.8(8)
F4 C42 F6 106.9(7)
F5 C42 S2 115.7(7)
F4 C42 S2 110.2(7)
F6 C42 S2 106.8(6)
F6' C42' F5' 109.9(7)
F6' C42' F4' 106.4(7)
F5' C42' F4' 104.0(7)
F6' C42' S2 113.9(7)
F5' C42' S2 108.9(6)
F4' C42' S2 113.3(6)
C1 N1 C2 108.4(2)
C1 N1 C40 126.7(2)
C2 N1 C40 124.7(2)
C1 N2 C7 108.3(2)
C1 N2 C8' 131.3(4)
C7 N2 C8' 120.3(4)
C1 N2 C8 121.3(4)
C7 N2 C8 130.3(4)
C8' N2 C8 11.4(5)
C26 N3 C27 107.8(2)
C26 N3 C25' 130.1(5)
C27 N3 C25' 122.0(5)
C26 N3 C25 118.0(4)
C27 N3 C25 134.1(4)
C25' N3 C25 12.2(5)
C26 N4 C32 108.6(2)
C26 N4 C33 124.2(2)
C32 N4 C33 127.2(2)
N2 C1 N1 110.2(3)
N2 C1 H1 122.9(16)
N1 C1 H1 126.8(16)
C7 C2 C3 122.2(3)
C7 C2 N1 106.4(2)
C3 C2 N1 131.4(3)
C4 C3 C2 115.7(3)
C4 C3 H3A 122.2
C2 C3 H3A 122.2
C3 C4 C5 122.1(3)
C3 C4 H4A 119.0
C5 C4 H4A 119.0
C6 C5 C4 122.0(3)
C6 C5 H5A 119.0
C4 C5 H5A 119.0
C5 C6 C7 116.1(3)
C5 C6 H6A 122.0
C7 C6 H6A 122.0
C2 C7 C6 122.0(3)
C2 C7 N2 106.7(2)
C6 C7 N2 131.3(3)
N2 C8 C9 108.7(5)
N2 C8 H8A 109.9
C9 C8 H8A 109.9
N2 C8 H8B 109.9
C9 C8 H8B 109.9
H8A C8 H8B 108.3
C24 C9 C8 112.2(6)
C24 C9 C10 108.5(6)
C8 C9 C10 109.2(6)
C24 C9 H9A 109.0
C8 C9 H9A 109.0
C10 C9 H9A 109.0
C11 C10 C17 109.2(5)
C11 C10 C9 106.3(5)
C17 C10 C9 104.2(5)
C11 C10 H10A 112.2
C17 C10 H10A 112.2
C9 C10 H10A 112.2
C16 C11 C12 120.8(7)
C16 C11 C10 113.2(5)
C12 C11 C10 126.0(6)
C13 C12 C11 117.9(6)
C13 C12 H12A 121.0
C11 C12 H12A 121.0
C12 C13 C14 121.1(7)
C12 C13 H13A 119.4
C14 C13 H13A 119.4
C15 C14 C13 119.9(7)
C15 C14 H14A 120.0
C13 C14 H14A 120.0
C14 C15 C16 121.2(6)
C14 C15 H15A 119.4
C16 C15 H15A 119.4
C15 C16 C11 118.9(5)
C15 C16 C23 127.4(5)
C11 C16 C23 113.7(6)
C18 C17 C22 121.2(6)
C18 C17 C10 126.6(6)
C22 C17 C10 112.2(5)
C17 C18 C19 120.7(6)
C17 C18 H18A 119.7
C19 C18 H18A 119.7
C20 C19 C18 116.9(6)
C20 C19 H19A 121.6
C18 C19 H19A 121.6
C21 C20 C19 123.5(6)
C21 C20 H20A 118.2
C19 C20 H20A 118.2
C20 C21 C22 118.3(6)
C20 C21 H21A 120.8
C22 C21 H21A 120.8
C17 C22 C21 119.4(6)
C17 C22 C23 113.5(5)
C21 C22 C23 126.8(5)
C16 C23 C22 108.4(5)
C16 C23 C24 108.6(5)
C22 C23 C24 104.1(5)
C16 C23 H23A 111.8
C22 C23 H23A 111.8
C24 C23 H23A 111.8
C25 C24 C23 107.6(5)
C25 C24 C9 115.2(7)
C23 C24 C9 109.9(6)
C25 C24 H24A 108.0
C23 C24 H24A 108.0
C9 C24 H24A 108.0
N3 C25 C24 112.3(5)
N3 C25 H25A 109.2
C24 C25 H25A 109.2
N3 C25 H25B 109.2
C24 C25 H25B 109.2
H25A C25 H25B 107.9
N2 C8' C9' 116.0(7)
N2 C8' H8'A 108.3
C9' C8' H8'A 108.3
N2 C8' H8'B 108.3
C9' C8' H8'B 108.3
H8'A C8' H8'B 107.4
C8' C9' C24' 114.0(8)
C8' C9' C10' 108.9(7)
C24' C9' C10' 109.0(7)
C8' C9' H9'A 108.3
C24' C9' H9'A 108.3
C10' C9' H9'A 108.3
C11' C10' C17' 109.3(6)
C11' C10' C9' 106.3(7)
C17' C10' C9' 106.3(6)
C11' C10' H10B 111.6
C17' C10' H10B 111.6
C9' C10' H10B 111.6
C12' C11' C16' 119.0(8)
C12' C11' C10' 127.2(7)
C16' C11' C10' 113.6(6)
C11' C12' C13' 120.7(8)
C11' C12' H12B 119.6
C13' C12' H12B 119.6
C12' C13' C14' 121.6(9)
C12' C13' H13B 119.2
C14' C13' H13B 119.2
C13' C14' C15' 117.1(8)
C13' C14' H14B 121.4
C15' C14' H14B 121.4
C16' C15' C14' 119.1(8)
C16' C15' H15B 120.5
C14' C15' H15B 120.5
C15' C16' C11' 122.4(7)
C15' C16' C23' 125.0(7)
C11' C16' C23' 112.6(7)
C18' C17' C22' 121.4(7)
C18' C17' C10' 125.7(7)
C22' C17' C10' 112.9(7)
C17' C18' C19' 119.3(7)
C17' C18' H18B 120.4
C19' C18' H18B 120.4
C18' C19' C20' 118.0(8)
C18' C19' H19B 121.0
C20' C19' H19B 121.0
C21' C20' C19' 123.2(8)
C21' C20' H20B 118.4
C19' C20' H20B 118.4
C22' C21' C20' 116.2(8)
C22' C21' H21B 121.9
C20' C21' H21B 121.9
C21' C22' C17' 121.9(7)
C21' C22' C23' 124.1(8)
C17' C22' C23' 113.8(6)
C22' C23' C16' 108.7(6)
C22' C23' C24' 105.3(6)
C16' C23' C24' 105.6(6)
C22' C23' H23B 112.3
C16' C23' H23B 112.3
C24' C23' H23B 112.3
C25' C24' C9' 112.4(8)
C25' C24' C23' 109.8(7)
C9' C24' C23' 109.1(7)
C25' C24' H24B 108.5
C9' C24' H24B 108.5
C23' C24' H24B 108.5
N3 C25' C24' 111.2(7)
N3 C25' H25C 109.4
C24' C25' H25C 109.4
N3 C25' H25D 109.4
C24' C25' H25D 109.4
H25C C25' H25D 108.0
N4 C26 N3 110.4(3)
N4 C26 H26 125.2(17)
N3 C26 H26 124.3(17)
C32 C27 C28 121.7(3)
C32 C27 N3 106.6(2)
C28 C27 N3 131.7(3)
C29 C28 C27 116.0(3)
C29 C28 H28A 122.0
C27 C28 H28A 122.0
C28 C29 C30 122.2(3)
C28 C29 H29A 118.9
C30 C29 H29A 118.9
C31 C30 C29 122.1(3)
C31 C30 H30A 118.9
C29 C30 H30A 118.9
C30 C31 C32 115.9(3)
C30 C31 H31A 122.1
C32 C31 H31A 122.1
N4 C32 C27 106.6(2)
N4 C32 C31 131.4(2)
C27 C32 C31 122.1(3)
N4 C33 C34 111.4(2)
N4 C33 H33A 109.4
C34 C33 H33A 109.4
N4 C33 H33B 109.4
C34 C33 H33B 109.4
H33A C33 H33B 108.0
C35 C34 C39 119.8(3)
C35 C34 C33 118.2(2)
C39 C34 C33 122.0(3)
C34 C35 C36 120.6(3)
C34 C35 H35A 119.7
C36 C35 H35A 119.7
C37 C36 C35 120.1(3)
C37 C36 H36A 120.0
C35 C36 H36A 120.0
C36 C37 C38 119.7(3)
C36 C37 H37A 120.1
C38 C37 H37A 120.1
C37 C38 C39 121.2(3)
C37 C38 H38A 119.4
C39 C38 H38A 119.4
C38 C39 C34 118.5(3)
C38 C39 C40 118.9(2)
C34 C39 C40 122.5(2)
N1 C40 C39 112.8(2)
N1 C40 H40A 109.0
C39 C40 H40A 109.0
N1 C40 H40B 109.0
C39 C40 H40B 109.0
H40A C40 H40B 107.8

loop_
_geom_bond_atom_site_label_1
_geom_bond_atom_site_label_2
_geom_bond_distance
F1 C41 1.334(4)
S1 O3 1.422(2)
S1 O2 1.440(2)
S1 O1 1.444(2)
S1 C41 1.805(4)
F2 C41 1.338(4)
F3 C41 1.340(4)
S2 O5 1.343(5)
S2 O6' 1.383(5)
S2 O4 1.435(2)
S2 O6 1.517(4)
S2 O5' 1.582(7)
S2 C42' 1.717(9)
S2 C42 1.855(10)
C42 F5 1.283(9)
C42 F4 1.324(9)
C42 F6 1.338(11)
C42' F6' 1.356(12)
C42' F5' 1.364(10)
C42' F4' 1.388(11)
N1 C1 1.329(3)
N1 C2 1.393(3)
N1 C40 1.485(3)
N2 C1 1.327(3)
N2 C7 1.393(4)
N2 C8' 1.449(9)
N2 C8 1.497(7)
N3 C26 1.337(4)
N3 C27 1.398(4)
N3 C25' 1.465(9)
N3 C25 1.486(7)
N4 C26 1.325(4)
N4 C32 1.389(3)
N4 C33 1.481(3)
C1 H1 0.94(3)
C2 C7 1.387(4)
C2 C3 1.393(4)
C3 C4 1.376(4)
C3 H3A 0.9500
C4 C5 1.409(4)
C4 H4A 0.9500
C5 C6 1.372(4)
C5 H5A 0.9500
C6 C7 1.390(4)
C6 H6A 0.9500
C8 C9 1.559(10)
C8 H8A 0.9900
C8 H8B 0.9900
C9 C24 1.549(11)
C9 C10 1.576(9)
C9 H9A 1.0000
C10 C11 1.497(9)
C10 C17 1.543(8)
C10 H10A 1.0000
C11 C16 1.393(9)
C11 C12 1.398(9)
C12 C13 1.375(11)
C12 H12A 0.9500
C13 C14 1.384(11)
C13 H13A 0.9500
C14 C15 1.355(9)
C14 H14A 0.9500
C15 C16 1.371(9)
C15 H15A 0.9500
C16 C23 1.494(8)
C17 C18 1.390(8)
C17 C22 1.396(9)
C18 C19 1.405(8)
C18 H18A 0.9500
C19 C20 1.398(9)
C19 H19A 0.9500
C20 C21 1.394(9)
C20 H20A 0.9500
C21 C22 1.398(8)
C21 H21A 0.9500
C22 C23 1.504(8)
C23 C24 1.543(9)
C23 H23A 1.0000
C24 C25 1.527(10)
C24 H24A 1.0000
C25 H25A 0.9900
C25 H25B 0.9900
C8' C9' 1.499(13)
C8' H8'A 0.9900
C8' H8'B 0.9900
C9' C24' 1.548(14)
C9' C10' 1.568(12)
C9' H9'A 1.0000
C10' C11' 1.507(11)
C10' C17' 1.510(10)
C10' H10B 1.0000
C11' C12' 1.373(10)
C11' C16' 1.386(11)
C12' C13' 1.385(13)
C12' H12B 0.9500
C13' C14' 1.404(13)
C13' H13B 0.9500
C14' C15' 1.447(11)
C14' H14B 0.9500
C15' C16' 1.372(12)
C15' H15B 0.9500
C16' C23' 1.540(10)
C17' C18' 1.375(11)
C17' C22' 1.390(10)
C18' C19' 1.389(10)
C18' H18B 0.9500
C19' C20' 1.426(12)
C19' H19B 0.9500
C20' C21' 1.386(12)
C20' H20B 0.9500
C21' C22' 1.385(10)
C21' H21B 0.9500
C22' C23' 1.499(11)
C23' C24' 1.600(12)
C23' H23B 1.0000
C24' C25' 1.548(13)
C24' H24B 1.0000
C25' H25C 0.9900
C25' H25D 0.9900
C26 H26 0.95(3)
C27 C32 1.390(4)
C27 C28 1.392(4)
C28 C29 1.377(4)
C28 H28A 0.9500
C29 C30 1.395(4)
C29 H29A 0.9500
C30 C31 1.376(4)
C30 H30A 0.9500
C31 C32 1.393(4)
C31 H31A 0.9500
C33 C34 1.507(4)
C33 H33A 0.9900
C33 H33B 0.9900
C34 C35 1.378(4)
C34 C39 1.405(4)
C35 C36 1.385(4)
C35 H35A 0.9500
C36 C37 1.376(4)
C36 H36A 0.9500
C37 C38 1.380(4)
C37 H37A 0.9500
C38 C39 1.391(4)
C38 H38A 0.9500
C39 C40 1.498(4)
C40 H40A 0.9900
C40 H40B 0.9900

loop_
_platon_squeeze_void_nr
_platon_squeeze_void_average_x
_platon_squeeze_void_average_y
_platon_squeeze_void_average_z
_platon_squeeze_void_volume
_platon_squeeze_void_count_electrons
_platon_squeeze_void_content
1 0.000 0.312 -0.250 558 145 ' '
2 0.000 0.684 0.250 558 145 ' '
3 0.500 0.823 -0.250 558 145 ' '
4 0.500 0.185 0.250 558 145 ' '
